data_7156367
loop_
_publ_author_name
'Sun, Zhou'
'Xiang, Kuirong'
'Tao, Hua'
'Guo, Liqun'
'Li, Ying'

_publ_section_title
;
 Synthesis of 2-substituted 3-chlorobenzofurans via TMSCl-mediated
 nucleophilic annulation of isatin-derived propargylic alcohols.
;
_journal_issue 33
_journal_name_full 'Organic &amp; biomolecular chemistry'
_journal_page_first 6133
_journal_page_last 6139
_journal_paper_doi 10.1039/c8ob01731j
_journal_volume 16
_journal_year 2018
_chemical_absolute_configuration ad
_chemical_formula_moiety 'C17 H10 Cl F2 N O2'
_chemical_formula_sum 'C17 H10 Cl F2 N O2'
_chemical_formula_weight 333.71
_space_group_crystal_system tetragonal
_space_group_IT_number 76
_space_group_name_Hall 'P 4w'
_space_group_name_H-M_alt 'P 41'
_symmetry_space_group_name_Hall 'P 4w'
_symmetry_space_group_name_H-M 'P 41'
_atom_sites_solution_hydrogens geom
_atom_sites_solution_primary direct
_audit_creation_date 2018-02-02
_audit_creation_method
;
Olex2 1.2
(compiled 2017.03.28 svn.r3405 for OlexSys, GUI svn.r5337)
;
_audit_update_record
;
2018-03-27 deposited with the CCDC.
2018-08-06 downloaded from the CCDC.
;
_cell_angle_alpha 90
_cell_angle_beta 90
_cell_angle_gamma 90
_cell_formula_units_Z 4
_cell_length_a 8.1375(4)
_cell_length_b 8.1375(4)
_cell_length_c 22.6700(15)
_cell_measurement_reflns_used 1138
_cell_measurement_temperature 293(2)
_cell_measurement_theta_max 68.0530
_cell_measurement_theta_min 3.8850
_cell_volume 1501.18(14)
_computing_cell_refinement
;
CrysAlisPro, Agilent Technologies,
Version 1.171.36.28 (release 01-02-2013 CrysAlis171 .NET)
(compiled Feb  1 2013,16:14:44)
;
_computing_data_collection
;
CrysAlisPro, Agilent Technologies,
Version 1.171.36.28 (release 01-02-2013 CrysAlis171 .NET)
(compiled Feb  1 2013,16:14:44)
;
_computing_data_reduction
;
CrysAlisPro, Agilent Technologies,
Version 1.171.36.28 (release 01-02-2013 CrysAlis171 .NET)
(compiled Feb  1 2013,16:14:44)
;
_computing_molecular_graphics 'Olex2 (Dolomanov et al., 2009)'
_computing_publication_material 'Olex2 (Dolomanov et al., 2009)'
_computing_structure_refinement 'ShelXL (Sheldrick, 2015)'
_computing_structure_solution 'ShelXS (Sheldrick, 2008)'
_diffrn_ambient_temperature 293(2)
_diffrn_detector_area_resol_mean 16.0733
_diffrn_measured_fraction_theta_full 0.966
_diffrn_measured_fraction_theta_max 0.966
_diffrn_measurement_details
;
#__ type_ start__ end____ width___ exp.time_
  1 omega  -74.00  -46.00   1.0000    1.0000
omega____ theta____ kappa____ phi______ frames
    -       -8.5000  178.0000   60.0000 28

#__ type_ start__ end____ width___ exp.time_
  2 omega  -82.00  -37.00   1.0000    1.0000
omega____ theta____ kappa____ phi______ frames
    -       -8.5000  178.0000    0.0000 45

#__ type_ start__ end____ width___ exp.time_
  3 omega   30.00   58.00   1.0000    1.0000
omega____ theta____ kappa____ phi______ frames
    -       54.0000   38.0000   90.0000 28

#__ type_ start__ end____ width___ exp.time_
  4 omega   33.00  121.00   1.0000    1.0000
omega____ theta____ kappa____ phi______ frames
    -       54.0000   57.0000 -150.0000 88

#__ type_ start__ end____ width___ exp.time_
  5 omega  141.00  173.00   1.0000    1.0000
omega____ theta____ kappa____ phi______ frames
    -      108.0000  111.0000 -180.0000 32

#__ type_ start__ end____ width___ exp.time_
  6 omega   34.00   92.00   1.0000    1.0000
omega____ theta____ kappa____ phi______ frames
    -      108.0000  -25.0000  150.0000 58

#__ type_ start__ end____ width___ exp.time_
  7 omega   62.00   92.00   1.0000    1.0000
omega____ theta____ kappa____ phi______ frames
    -      108.0000  -38.0000   90.0000 30

#__ type_ start__ end____ width___ exp.time_
  8 omega   38.00   91.00   1.0000    1.0000
omega____ theta____ kappa____ phi______ frames
    -      108.0000  -38.0000  -30.0000 53

#__ type_ start__ end____ width___ exp.time_
  9 omega   44.00  122.00   1.0000    1.0000
omega____ theta____ kappa____ phi______ frames
    -      108.0000  -91.0000 -180.0000 78
;
_diffrn_measurement_device_type 'SuperNova, Dual, Cu at zero, Eos'
_diffrn_measurement_method '\w scans'
_diffrn_orient_matrix_UB_11 -0.1097913000
_diffrn_orient_matrix_UB_12 -0.1408674000
_diffrn_orient_matrix_UB_13 -0.0226197000
_diffrn_orient_matrix_UB_21 -0.1157126000
_diffrn_orient_matrix_UB_22 0.1262249000
_diffrn_orient_matrix_UB_23 -0.0290809000
_diffrn_orient_matrix_UB_31 0.1022053000
_diffrn_orient_matrix_UB_32 -0.0084790000
_diffrn_orient_matrix_UB_33 -0.0570397000
_diffrn_radiation_monochromator mirror
_diffrn_radiation_type CuK\a
_diffrn_radiation_wavelength 1.54184
_diffrn_reflns_av_R_equivalents 0.0202
_diffrn_reflns_av_unetI/netI 0.0342
_diffrn_reflns_Laue_measured_fraction_full 0.966
_diffrn_reflns_Laue_measured_fraction_max 0.966
_diffrn_reflns_limit_h_max 9
_diffrn_reflns_limit_h_min -7
_diffrn_reflns_limit_k_max 9
_diffrn_reflns_limit_k_min -6
_diffrn_reflns_limit_l_max 19
_diffrn_reflns_limit_l_min -26
_diffrn_reflns_number 2616
_diffrn_reflns_point_group_measured_fraction_full 0.706
_diffrn_reflns_point_group_measured_fraction_max 0.706
_diffrn_reflns_theta_full 66.583
_diffrn_reflns_theta_max 66.583
_diffrn_reflns_theta_min 5.436
_diffrn_source 'SuperNova (Cu) X-ray Source'
_exptl_absorpt_coefficient_mu 2.545
_exptl_absorpt_correction_T_max 1.00000
_exptl_absorpt_correction_T_min 0.47972
_exptl_absorpt_correction_type multi-scan
_exptl_absorpt_process_details
;
CrysAlisPro, Agilent Technologies,
Version 1.171.36.28 (release 01-02-2013 CrysAlis171 .NET)
(compiled Feb  1 2013,16:14:44)
Empirical absorption correction using spherical harmonics,
 implemented in SCALE3 ABSPACK scaling algorithm.
;
_exptl_crystal_colour 'clear light colourless'
_exptl_crystal_colour_lustre clear
_exptl_crystal_colour_modifier light
_exptl_crystal_colour_primary colourless
_exptl_crystal_density_diffrn 1.477
_exptl_crystal_description block
_exptl_crystal_F_000 680
_exptl_crystal_size_max 0.21
_exptl_crystal_size_mid 0.17
_exptl_crystal_size_min 0.15
_refine_diff_density_max 0.103
_refine_diff_density_min -0.140
_refine_diff_density_rms 0.026
_refine_ls_abs_structure_details
;
 Flack x determined using 474 quotients [(I+)-(I-)]/[(I+)+(I-)]
 (Parsons, Flack and Wagner, Acta Cryst. B69 (2013) 249-259).
;
_refine_ls_abs_structure_Flack -0.024(19)
_refine_ls_extinction_method none
_refine_ls_goodness_of_fit_ref 1.050
_refine_ls_hydrogen_treatment constr
_refine_ls_matrix_type full
_refine_ls_number_parameters 209
_refine_ls_number_reflns 1878
_refine_ls_number_restraints 1
_refine_ls_restrained_S_all 1.050
_refine_ls_R_factor_all 0.0403
_refine_ls_R_factor_gt 0.0368
_refine_ls_shift/su_max 0.000
_refine_ls_shift/su_mean 0.000
_refine_ls_structure_factor_coef Fsqd
_refine_ls_weighting_details 'w=1/[\s^2^(Fo^2^)+(0.0486P)^2^+0.0735P] where P=(Fo^2^+2Fc^2^)/3'
_refine_ls_weighting_scheme calc
_refine_ls_wR_factor_gt 0.0941
_refine_ls_wR_factor_ref 0.0986
_reflns_Friedel_coverage 0.423
_reflns_Friedel_fraction_full 0.431
_reflns_Friedel_fraction_max 0.431
_reflns_number_gt 1739
_reflns_number_total 1878
_reflns_threshold_expression 'I > 2\s(I)'
_cod_data_source_file c8ob01731j2.cif
_cod_data_source_block sunzh_0202
_cod_depositor_comments
;
The following automatic conversions were performed:

'_chemical_absolute_configuration' value 'AD' changed to 'ad'
according to
/home/data/users/saulius/crontab/automatic-downloads/rss-feeds/RSC/lib/dictionaries/cif_core.dic
dictionary named 'cif_core.dic' version 2.4.2 from 2011-04-26.

Automatic conversion script
Id: cif_fix_values 4973 2017-02-22 13:04:09Z antanas 

 Adding full bibliography for 7156367.cif.
;
_cod_original_cell_volume 1501.17(18)
_cod_database_code 7156367
_shelx_shelxl_version_number 2014/7
_shelx_space_group_comment
;
The symmetry employed for this shelxl refinement is uniquely defined
by the following loop, which should always be used as a source of
symmetry information in preference to the above space-group names.
They are only intended as comments.
;
_reflns_odcompleteness_completeness 96.50
_reflns_odcompleteness_iscentric 1
_reflns_odcompleteness_theta 66.97
_olex2_refinement_description
;
1. Fixed Uiso
 At 1.2 times of:
  All C(H) groups
 At 1.5 times of:
  All C(H,H,H) groups
2.a Ternary CH refined with riding coordinates:
 C9(H9)
2.b Aromatic/amide H refined with riding coordinates:
 C4(H4), C5(H5), C6(H6), C7(H7), C12(H12), C14(H14)
2.c Idealised Me refined as rotating group:
 C17(H17A,H17B,H17C)
;
_olex2_date_sample_data_collection 2018-02-02
_olex2_submission_special_instructions 'No special instructions were received'

loop_
_space_group_symop_operation_xyz
'x, y, z'
'-y, x, z+1/4'
'-x, -y, z+1/2'
'y, -x, z+3/4'

loop_
_atom_site_label
_atom_site_type_symbol
_atom_site_fract_x
_atom_site_fract_y
_atom_site_fract_z
_atom_site_U_iso_or_equiv
_atom_site_adp_type
_atom_site_occupancy
_atom_site_site_symmetry_order
_atom_site_calc_flag
_atom_site_refinement_flags_posn
Cl1 Cl 0.61621(13) 0.12962(16) 0.16619(6) 0.0858(4) Uani 1 1 d .
F1 F 0.3596(6) -0.2566(6) -0.18037(15) 0.1515(17) Uani 1 1 d .
F2 F 0.3946(5) 0.1325(4) -0.02851(16) 0.1037(10) Uani 1 1 d .
O1 O 0.2955(3) -0.1614(4) 0.09083(12) 0.0646(7) Uani 1 1 d .
O2 O 0.7031(4) -0.3494(5) 0.10109(15) 0.0867(9) Uani 1 1 d .
N1 N 0.6065(5) -0.3839(5) 0.00653(18) 0.0745(10) Uani 1 1 d .
C1 C 0.4452(4) -0.0822(4) 0.09477(17) 0.0572(8) Uani 1 1 d .
C2 C 0.4524(4) 0.0108(5) 0.14367(17) 0.0594(9) Uani 1 1 d .
C3 C 0.2988(5) -0.0086(4) 0.17459(17) 0.0564(8) Uani 1 1 d .
C4 C 0.2317(6) 0.0515(5) 0.22666(19) 0.0704(11) Uani 1 1 d .
H4 H 0.2912 0.1212 0.2512 0.084 Uiso 1 1 calc R
C5 C 0.0751(6) 0.0047(7) 0.2406(2) 0.0783(13) Uani 1 1 d .
H5 H 0.0282 0.0425 0.2755 0.094 Uiso 1 1 calc R
C6 C -0.0168(6) -0.0985(6) 0.2038(2) 0.0735(11) Uani 1 1 d .
H6 H -0.1238 -0.1256 0.2143 0.088 Uiso 1 1 calc R
C7 C 0.0482(5) -0.1604(6) 0.15256(19) 0.0697(10) Uani 1 1 d .
H7 H -0.0113 -0.2302 0.1281 0.084 Uiso 1 1 calc R
C8 C 0.2068(5) -0.1130(5) 0.13937(15) 0.0570(8) Uani 1 1 d .
C9 C 0.5659(5) -0.1231(5) 0.04792(18) 0.0642(10) Uani 1 1 d .
H9 H 0.6561 -0.0432 0.0490 0.077 Uiso 1 1 calc R
C10 C 0.6364(5) -0.2978(6) 0.0564(2) 0.0686(10) Uani 1 1 d .
C11 C 0.5268(6) -0.2895(6) -0.0359(2) 0.0710(11) Uani 1 1 d .
C12 C 0.4790(7) -0.3348(7) -0.0921(2) 0.0896(15) Uani 1 1 d .
H12 H 0.4960 -0.4402 -0.1067 0.107 Uiso 1 1 calc R
C13 C 0.4049(8) -0.2143(9) -0.1248(2) 0.0999(18) Uani 1 1 d .
C14 C 0.3754(8) -0.0584(9) -0.1060(2) 0.0999(18) Uani 1 1 d .
H14 H 0.3250 0.0190 -0.1301 0.120 Uiso 1 1 calc R
C15 C 0.4242(7) -0.0210(6) -0.0489(2) 0.0821(13) Uani 1 1 d .
C16 C 0.4990(5) -0.1320(5) -0.01322(18) 0.0661(10) Uani 1 1 d .
C17 C 0.6558(8) -0.5563(7) -0.0009(3) 0.0998(18) Uani 1 1 d .
H17A H 0.5604 -0.6222 -0.0086 0.150 Uiso 1 1 calc GR
H17B H 0.7086 -0.5942 0.0344 0.150 Uiso 1 1 calc GR
H17C H 0.7308 -0.5651 -0.0334 0.150 Uiso 1 1 calc GR

loop_
_atom_site_aniso_label
_atom_site_aniso_U_11
_atom_site_aniso_U_22
_atom_site_aniso_U_33
_atom_site_aniso_U_23
_atom_site_aniso_U_13
_atom_site_aniso_U_12
Cl1 0.0660(6) 0.0927(8) 0.0986(8) -0.0339(7) -0.0115(6) -0.0086(5)
F1 0.192(4) 0.204(4) 0.0587(16) -0.025(2) -0.012(2) -0.037(4)
F2 0.131(3) 0.0836(19) 0.096(2) 0.0066(17) -0.0026(19) 0.0093(18)
O1 0.0643(14) 0.0780(17) 0.0514(13) -0.0135(13) 0.0019(12) -0.0153(13)
O2 0.0722(17) 0.106(2) 0.082(2) 0.009(2) 0.0043(17) 0.0075(17)
N1 0.078(2) 0.070(2) 0.076(2) -0.0108(19) 0.016(2) -0.0016(18)
C1 0.0577(19) 0.059(2) 0.055(2) -0.0067(17) 0.0028(17) -0.0074(16)
C2 0.058(2) 0.063(2) 0.057(2) -0.0071(18) -0.0077(17) 0.0023(17)
C3 0.0650(19) 0.0578(18) 0.0464(17) -0.0022(16) -0.0055(17) 0.0061(16)
C4 0.081(3) 0.072(3) 0.058(2) -0.0117(19) 0.000(2) 0.011(2)
C5 0.089(3) 0.085(3) 0.061(2) 0.003(2) 0.015(2) 0.019(2)
C6 0.067(2) 0.081(3) 0.073(3) 0.019(2) 0.015(2) 0.011(2)
C7 0.065(2) 0.079(3) 0.065(2) 0.003(2) 0.0010(19) -0.0070(19)
C8 0.061(2) 0.063(2) 0.0476(19) 0.0031(16) -0.0021(16) -0.0005(16)
C9 0.059(2) 0.074(2) 0.060(2) -0.011(2) 0.0067(18) -0.0103(19)
C10 0.059(2) 0.078(3) 0.069(2) -0.003(2) 0.017(2) -0.0042(19)
C11 0.075(3) 0.074(2) 0.063(2) -0.009(2) 0.017(2) -0.016(2)
C12 0.102(3) 0.098(3) 0.068(3) -0.026(3) 0.019(3) -0.024(3)
C13 0.119(5) 0.127(5) 0.053(2) -0.009(3) 0.003(3) -0.030(4)
C14 0.116(4) 0.122(5) 0.061(3) 0.014(3) -0.001(3) -0.015(3)
C15 0.093(3) 0.080(3) 0.073(3) 0.002(2) 0.012(3) -0.010(2)
C16 0.071(2) 0.076(2) 0.051(2) -0.0069(19) 0.0117(18) -0.013(2)
C17 0.110(4) 0.076(3) 0.114(5) -0.014(3) 0.029(4) 0.007(3)

loop_
_atom_type_symbol
_atom_type_description
_atom_type_scat_dispersion_real
_atom_type_scat_dispersion_imag
_atom_type_scat_source
C C 0.0181 0.0091 'International Tables Vol C Tables 4.2.6.8 and 6.1.1.4'
H H 0.0000 0.0000 'International Tables Vol C Tables 4.2.6.8 and 6.1.1.4'
Cl Cl 0.3639 0.7018 'International Tables Vol C Tables 4.2.6.8 and 6.1.1.4'
F F 0.0727 0.0534 'International Tables Vol C Tables 4.2.6.8 and 6.1.1.4'
N N 0.0311 0.0180 'International Tables Vol C Tables 4.2.6.8 and 6.1.1.4'
O O 0.0492 0.0322 'International Tables Vol C Tables 4.2.6.8 and 6.1.1.4'

loop_
_geom_angle_atom_site_label_1
_geom_angle_atom_site_label_2
_geom_angle_atom_site_label_3
_geom_angle
C8 O1 C1 106.1(3)
C10 N1 C11 112.0(4)
C10 N1 C17 122.8(4)
C11 N1 C17 125.2(4)
O1 C1 C9 115.7(3)
C2 C1 O1 110.8(3)
C2 C1 C9 133.5(3)
C1 C2 Cl1 126.4(3)
C1 C2 C3 107.6(3)
C3 C2 Cl1 126.0(3)
C4 C3 C2 135.6(4)
C8 C3 C2 104.8(3)
C8 C3 C4 119.5(4)
C3 C4 H4 121.2
C5 C4 C3 117.7(4)
C5 C4 H4 121.2
C4 C5 H5 119.1
C4 C5 C6 121.8(4)
C6 C5 H5 119.1
C5 C6 H6 119.4
C7 C6 C5 121.3(4)
C7 C6 H6 119.4
C6 C7 H7 121.9
C6 C7 C8 116.2(4)
C8 C7 H7 121.9
O1 C8 C3 110.7(3)
O1 C8 C7 125.8(4)
C7 C8 C3 123.5(4)
C1 C9 H9 109.2
C1 C9 C10 111.3(3)
C1 C9 C16 115.7(3)
C10 C9 H9 109.2
C16 C9 H9 109.2
C16 C9 C10 101.9(4)
O2 C10 N1 126.4(4)
O2 C10 C9 125.7(4)
N1 C10 C9 107.8(4)
N1 C11 C16 109.1(4)
C12 C11 N1 128.4(5)
C12 C11 C16 122.5(5)
C11 C12 H12 122.2
C13 C12 C11 115.6(5)
C13 C12 H12 122.2
F1 C13 C12 116.1(6)
F1 C13 C14 118.6(6)
C14 C13 C12 125.2(5)
C13 C14 H14 121.7
C13 C14 C15 116.5(6)
C15 C14 H14 121.7
F2 C15 C14 118.1(5)
F2 C15 C16 119.4(5)
C16 C15 C14 122.6(5)
C11 C16 C9 109.1(4)
C15 C16 C9 133.3(4)
C15 C16 C11 117.6(4)
N1 C17 H17A 109.5
N1 C17 H17B 109.5
N1 C17 H17C 109.5
H17A C17 H17B 109.5
H17A C17 H17C 109.5
H17B C17 H17C 109.5

loop_
_geom_bond_atom_site_label_1
_geom_bond_atom_site_label_2
_geom_bond_distance
Cl1 C2 1.724(4)
F1 C13 1.358(6)
F2 C15 1.353(6)
O1 C1 1.381(4)
O1 C8 1.374(5)
O2 C10 1.224(5)
N1 C10 1.352(6)
N1 C11 1.391(6)
N1 C17 1.469(6)
C1 C2 1.344(5)
C1 C9 1.484(5)
C2 C3 1.441(5)
C3 C4 1.390(6)
C3 C8 1.385(5)
C4 H4 0.9300
C4 C5 1.367(7)
C5 H5 0.9300
C5 C6 1.399(7)
C6 H6 0.9300
C6 C7 1.373(6)
C7 H7 0.9300
C7 C8 1.380(6)
C9 H9 0.9800
C9 C10 1.545(6)
C9 C16 1.491(6)
C11 C12 1.383(7)
C11 C16 1.399(6)
C12 H12 0.9300
C12 C13 1.368(8)
C13 C14 1.360(9)
C14 H14 0.9300
C14 C15 1.387(7)
C15 C16 1.357(7)
C17 H17A 0.9600
C17 H17B 0.9600
C17 H17C 0.9600

loop_
_geom_torsion_atom_site_label_1
_geom_torsion_atom_site_label_2
_geom_torsion_atom_site_label_3
_geom_torsion_atom_site_label_4
_geom_torsion
Cl1 C2 C3 C4 0.2(7)
Cl1 C2 C3 C8 179.4(3)
F1 C13 C14 C15 -179.9(5)
F2 C15 C16 C9 -2.0(8)
F2 C15 C16 C11 179.7(4)
O1 C1 C2 Cl1 179.7(3)
O1 C1 C2 C3 0.6(5)
O1 C1 C9 C10 -72.6(4)
O1 C1 C9 C16 43.1(5)
N1 C11 C12 C13 -178.8(5)
N1 C11 C16 C9 0.3(5)
N1 C11 C16 C15 179.0(4)
C1 O1 C8 C3 -1.6(4)
C1 O1 C8 C7 178.7(4)
C1 C2 C3 C4 179.3(4)
C1 C2 C3 C8 -1.5(4)
C1 C9 C10 O2 -55.1(5)
C1 C9 C10 N1 123.1(4)
C1 C9 C16 C11 -120.6(4)
C1 C9 C16 C15 61.1(6)
C2 C1 C9 C10 102.8(5)
C2 C1 C9 C16 -141.5(5)
C2 C3 C4 C5 178.7(4)
C2 C3 C8 O1 1.9(4)
C2 C3 C8 C7 -178.4(4)
C3 C4 C5 C6 -0.7(7)
C4 C3 C8 O1 -178.7(3)
C4 C3 C8 C7 1.0(6)
C4 C5 C6 C7 1.5(7)
C5 C6 C7 C8 -0.9(7)
C6 C7 C8 O1 179.4(4)
C6 C7 C8 C3 -0.3(6)
C8 O1 C1 C2 0.6(5)
C8 O1 C1 C9 177.0(3)
C8 C3 C4 C5 -0.4(6)
C9 C1 C2 Cl1 4.1(7)
C9 C1 C2 C3 -175.0(4)
C10 N1 C11 C12 179.0(5)
C10 N1 C11 C16 -1.0(5)
C10 C9 C16 C11 0.3(4)
C10 C9 C16 C15 -178.0(5)
C11 N1 C10 O2 179.3(4)
C11 N1 C10 C9 1.1(5)
C11 C12 C13 F1 179.1(5)
C11 C12 C13 C14 -0.4(9)
C12 C11 C16 C9 -179.6(4)
C12 C11 C16 C15 -1.0(7)
C12 C13 C14 C15 -0.4(10)
C13 C14 C15 F2 -179.1(5)
C13 C14 C15 C16 0.5(9)
C14 C15 C16 C9 178.3(5)
C14 C15 C16 C11 0.1(7)
C16 C9 C10 O2 -179.0(4)
C16 C9 C10 N1 -0.9(4)
C16 C11 C12 C13 1.1(7)
C17 N1 C10 O2 -1.5(7)
C17 N1 C10 C9 -179.6(4)
C17 N1 C11 C12 -0.3(8)
C17 N1 C11 C16 179.8(4)
